data_2229562
loop_
_publ_author_name
'Rani, Mannangatty'
'Ramachandran, Rajamanickam'
'Kabilan, Senthamaraikannan'
'Jeong, Yeon Tae'

_publ_section_title
;
 Ethyl
 4-[2-(3,5-dimethyl-4-oxo-2,6-diphenylpiperidin-1-yl)-2-oxoethyl]piperazine-1-carboxylate
;
_journal_coeditor_code ZQ2086
_journal_issue 3
_journal_name_full 'Acta Crystallographica Section E'
_journal_page_first o541
_journal_paper_doi 10.1107/S1600536811003412
_journal_volume 67
_journal_year 2011
_chemical_formula_iupac 'C28 H35 N3 O4'
_chemical_formula_moiety 'C28 H35 N3 O4'
_chemical_formula_sum 'C28 H35 N3 O4'
_chemical_formula_weight 477.59
_chemical_name_systematic
;
Ethyl 4-[2-(3,5-dimethyl-4-oxo-2,6-diphenylpiperidin-1-
yl)-2-oxoethyl]piperazine-1-carboxylate
;
_space_group_IT_number 14
_symmetry_cell_setting monoclinic
_symmetry_space_group_name_Hall '-P 2yn'
_symmetry_space_group_name_H-M 'P 1 21/n 1'
_atom_sites_solution_hydrogens geom
_atom_sites_solution_primary direct
_atom_sites_solution_secondary difmap
_audit_creation_method SHELXL-97
_cell_angle_alpha 90.00
_cell_angle_beta 91.809(2)
_cell_angle_gamma 90.00
_cell_formula_units_Z 4
_cell_length_a 10.9073(3)
_cell_length_b 19.1940(6)
_cell_length_c 12.2246(3)
_cell_measurement_temperature 293(2)
_cell_measurement_theta_max 29.24
_cell_measurement_theta_min 1.98
_cell_volume 2558.00(12)
_computing_cell_refinement 'APEX2 and SAINT (Bruker, 2004)'
_computing_data_collection 'APEX2 (Bruker, 2004)'
_computing_data_reduction 'SAINT and XPREP (Bruker, 2004)'
_computing_molecular_graphics 'ORTEP-3 (Farrugia, 1997)'
_computing_publication_material 'SHELXL97 (Sheldrick, 2008)'
_computing_structure_refinement 'SHELXL97 (Sheldrick, 2008)'
_computing_structure_solution 'SIR92 (Altomare <i>et al.</i>, 1993)'
_diffrn_ambient_temperature 293(2)
_diffrn_measured_fraction_theta_full 0.999
_diffrn_measured_fraction_theta_max 0.999
_diffrn_measurement_device_type 'Bruker Kappa APEXII CCD'
_diffrn_measurement_method '\w and \f'
_diffrn_radiation_monochromator graphite
_diffrn_radiation_source 'fine-focus sealed tube'
_diffrn_radiation_type MoK\a
_diffrn_radiation_wavelength 0.71073
_diffrn_reflns_av_R_equivalents 0.0285
_diffrn_reflns_av_sigmaI/netI 0.0268
_diffrn_reflns_limit_h_max 14
_diffrn_reflns_limit_h_min -14
_diffrn_reflns_limit_k_max 26
_diffrn_reflns_limit_k_min -26
_diffrn_reflns_limit_l_max 16
_diffrn_reflns_limit_l_min -16
_diffrn_reflns_number 31692
_diffrn_reflns_theta_full 29.24
_diffrn_reflns_theta_max 29.24
_diffrn_reflns_theta_min 1.98
_exptl_absorpt_coefficient_mu 0.083
_exptl_absorpt_correction_T_max 0.9835
_exptl_absorpt_correction_T_min 0.9754
_exptl_absorpt_correction_type multi-scan
_exptl_absorpt_process_details '(SADABS; Bruker, 1999)'
_exptl_crystal_colour colourless
_exptl_crystal_density_diffrn 1.240
_exptl_crystal_density_method 'not measured'
_exptl_crystal_description prism
_exptl_crystal_F_000 1024
_exptl_crystal_size_max 0.30
_exptl_crystal_size_mid 0.20
_exptl_crystal_size_min 0.20
_refine_diff_density_max 0.379
_refine_diff_density_min -0.177
_refine_ls_extinction_method none
_refine_ls_goodness_of_fit_ref 1.008
_refine_ls_hydrogen_treatment constr
_refine_ls_matrix_type full
_refine_ls_number_parameters 316
_refine_ls_number_reflns 6941
_refine_ls_number_restraints 0
_refine_ls_restrained_S_all 1.008
_refine_ls_R_factor_all 0.0763
_refine_ls_R_factor_gt 0.0466
_refine_ls_shift/su_max 0.000
_refine_ls_shift/su_mean 0.000
_refine_ls_structure_factor_coef Fsqd
_refine_ls_weighting_details 'calc w=1/[\s^2^(Fo^2^)+(0.0676P)^2^+0.4844P] where P=(Fo^2^+2Fc^2^)/3'
_refine_ls_weighting_scheme calc
_refine_ls_wR_factor_gt 0.1211
_refine_ls_wR_factor_ref 0.1415
_reflns_number_gt 4703
_reflns_number_total 6941
_reflns_threshold_expression I>2\s(I)
_cod_data_source_file zq2086.cif
_cod_data_source_block I
_cod_original_sg_symbol_H-M 'P 21/n'
_cod_database_code 2229562
_cod_database_fobs_code 2229562

loop_
_symmetry_equiv_pos_as_xyz
'x, y, z'
'-x+1/2, y+1/2, -z+1/2'
'-x, -y, -z'
'x-1/2, -y-1/2, z-1/2'

loop_
_atom_site_type_symbol
_atom_site_label
_atom_site_fract_x
_atom_site_fract_y
_atom_site_fract_z
_atom_site_U_iso_or_equiv
_atom_site_adp_type
_atom_site_calc_flag
_atom_site_refinement_flags
_atom_site_occupancy
_atom_site_disorder_assembly
_atom_site_disorder_group
O O2 0.30276(10) 0.02315(6) 0.45786(8) 0.0474(3) Uani d . 1 . .
N N1 0.27565(10) 0.01252(6) 0.27464(8) 0.0346(2) Uani d . 1 . .
O O3 0.83211(11) 0.26851(6) 0.33044(11) 0.0674(4) Uani d . 1 . .
O O4 0.87576(10) 0.17829(6) 0.44239(10) 0.0594(3) Uani d . 1 . .
N N2 0.48203(10) 0.12188(6) 0.31107(9) 0.0354(2) Uani d . 1 . .
N N3 0.72912(11) 0.16692(7) 0.31251(11) 0.0469(3) Uani d . 1 . .
O O1 0.36909(18) -0.11603(8) 0.02744(11) 0.1013(6) Uani d . 1 . .
C C21 0.35944(12) 0.12158(7) 0.35490(11) 0.0385(3) Uani d . 1 . .
H H21A 0.3047 0.1482 0.3068 0.046 Uiso calc R 1 . .
H H21B 0.3618 0.1441 0.4260 0.046 Uiso calc R 1 . .
C C20 0.30991(11) 0.04850(7) 0.36633(10) 0.0346(3) Uani d . 1 . .
C C1 0.24946(13) -0.06249(7) 0.28730(11) 0.0379(3) Uani d . 1 . .
H H1 0.2739 -0.0741 0.3630 0.045 Uiso calc R 1 . .
C C23 0.69961(13) 0.09713(8) 0.34954(14) 0.0481(4) Uani d . 1 . .
H H23A 0.7577 0.0831 0.4071 0.058 Uiso calc R 1 . .
H H23B 0.7059 0.0646 0.2893 0.058 Uiso calc R 1 . .
C C6 0.11293(13) -0.07761(7) 0.27691(11) 0.0391(3) Uani d . 1 . .
C C2 0.33470(14) -0.10402(8) 0.21546(12) 0.0458(3) Uani d . 1 . .
H H2 0.3107 -0.1532 0.2182 0.055 Uiso calc R 1 . .
C C7 0.03802(14) -0.04948(8) 0.35541(12) 0.0454(3) Uani d . 1 . .
H H7 0.0729 -0.0228 0.4118 0.054 Uiso calc R 1 . .
C C12 0.18481(14) 0.09997(7) 0.14324(11) 0.0414(3) Uani d . 1 . .
C C5 0.28059(13) 0.04335(7) 0.16348(10) 0.0380(3) Uani d . 1 . .
H H5 0.3615 0.0648 0.1569 0.046 Uiso calc R 1 . .
C C4 0.26648(15) -0.01210(8) 0.07262(11) 0.0473(3) Uani d . 1 . .
H H4 0.1785 -0.0218 0.0642 0.057 Uiso calc R 1 . .
C C22 0.57133(12) 0.09542(7) 0.39208(12) 0.0405(3) Uani d . 1 . .
H H22A 0.5503 0.0479 0.4110 0.049 Uiso calc R 1 . .
H H22B 0.5682 0.1234 0.4580 0.049 Uiso calc R 1 . .
C C11 0.05813(15) -0.11776(8) 0.19519(13) 0.0498(4) Uani d . 1 . .
H H11 0.1063 -0.1380 0.1424 0.060 Uiso calc R 1 . .
C C3 0.32775(16) -0.08057(9) 0.09817(13) 0.0540(4) Uani d . 1 . .
C C13 0.06182(15) 0.08840(9) 0.15817(13) 0.0518(4) Uani d . 1 . .
H H13 0.0359 0.0452 0.1832 0.062 Uiso calc R 1 . .
C C25 0.51477(13) 0.19283(7) 0.28016(12) 0.0434(3) Uani d . 1 . .
H H25A 0.5134 0.2228 0.3440 0.052 Uiso calc R 1 . .
H H25B 0.4549 0.2104 0.2266 0.052 Uiso calc R 1 . .
C C24 0.64026(14) 0.19466(9) 0.23281(12) 0.0490(4) Uani d . 1 . .
H H24A 0.6408 0.1670 0.1664 0.059 Uiso calc R 1 . .
H H24B 0.6616 0.2422 0.2145 0.059 Uiso calc R 1 . .
C C8 -0.08692(14) -0.06037(9) 0.35137(14) 0.0516(4) Uani d . 1 . .
H H8 -0.1355 -0.0410 0.4046 0.062 Uiso calc R 1 . .
C C9 -0.13964(15) -0.09967(9) 0.26901(15) 0.0560(4) Uani d . 1 . .
H H9 -0.2239 -0.1070 0.2660 0.067 Uiso calc R 1 . .
C C17 0.21955(18) 0.16440(9) 0.10412(14) 0.0577(4) Uani d . 1 . .
H H17 0.3017 0.1731 0.0913 0.069 Uiso calc R 1 . .
C C26 0.81377(13) 0.20954(8) 0.35904(13) 0.0470(3) Uani d . 1 . .
C C10 -0.06694(16) -0.12810(9) 0.19096(15) 0.0590(4) Uani d . 1 . .
H H10 -0.1025 -0.1546 0.1347 0.071 Uiso calc R 1 . .
C C18 0.46803(16) -0.09787(11) 0.25605(16) 0.0661(5) Uani d . 1 . .
H H18A 0.4750 -0.1126 0.3310 0.099 Uiso calc R 1 . .
H H18B 0.4943 -0.0503 0.2504 0.099 Uiso calc R 1 . .
H H18C 0.5187 -0.1269 0.2122 0.099 Uiso calc R 1 . .
C C27 0.97832(14) 0.21660(10) 0.49077(15) 0.0575(4) Uani d . 1 . .
H H27A 0.9891 0.2040 0.5673 0.069 Uiso calc R 1 . .
H H27B 0.9616 0.2662 0.4867 0.069 Uiso calc R 1 . .
C C16 0.1336(2) 0.21594(9) 0.08396(15) 0.0719(6) Uani d . 1 . .
H H16 0.1586 0.2593 0.0590 0.086 Uiso calc R 1 . .
C C14 -0.02354(18) 0.14019(11) 0.13642(15) 0.0678(5) Uani d . 1 . .
H H14 -0.1063 0.1315 0.1465 0.081 Uiso calc R 1 . .
C C15 0.0126(2) 0.20387(11) 0.10038(16) 0.0750(6) Uani d . 1 . .
H H15 -0.0450 0.2388 0.0871 0.090 Uiso calc R 1 . .
C C19 0.3060(2) 0.01732(12) -0.03613(14) 0.0801(7) Uani d . 1 . .
H H19A 0.2654 0.0610 -0.0497 0.120 Uiso calc R 1 . .
H H19B 0.2845 -0.0148 -0.0937 0.120 Uiso calc R 1 . .
H H19C 0.3932 0.0244 -0.0336 0.120 Uiso calc R 1 . .
C C28 1.09184(17) 0.20086(12) 0.43263(18) 0.0743(5) Uani d . 1 . .
H H28A 1.1589 0.2266 0.4653 0.111 Uiso calc R 1 . .
H H28B 1.0813 0.2138 0.3571 0.111 Uiso calc R 1 . .
H H28C 1.1090 0.1519 0.4377 0.111 Uiso calc R 1 . .

loop_
_atom_site_aniso_label
_atom_site_aniso_U_11
_atom_site_aniso_U_22
_atom_site_aniso_U_33
_atom_site_aniso_U_12
_atom_site_aniso_U_13
_atom_site_aniso_U_23
O2 0.0544(6) 0.0553(6) 0.0324(5) -0.0062(5) 0.0018(4) 0.0037(4)
N1 0.0375(6) 0.0359(6) 0.0303(5) -0.0015(4) 0.0027(4) 0.0030(4)
O3 0.0553(7) 0.0542(7) 0.0916(9) -0.0118(5) -0.0117(6) 0.0157(7)
O4 0.0454(6) 0.0619(7) 0.0702(8) -0.0039(5) -0.0110(5) 0.0083(6)
N2 0.0334(5) 0.0359(6) 0.0368(6) -0.0021(4) 0.0000(4) 0.0029(4)
N3 0.0357(6) 0.0506(7) 0.0544(7) -0.0048(5) 0.0009(5) 0.0106(6)
O1 0.1630(17) 0.0893(10) 0.0528(8) 0.0586(11) 0.0210(9) -0.0109(7)
C21 0.0356(7) 0.0385(7) 0.0414(7) 0.0010(5) 0.0016(5) -0.0017(6)
C20 0.0284(6) 0.0408(7) 0.0347(7) 0.0021(5) 0.0036(5) 0.0009(5)
C1 0.0429(7) 0.0350(7) 0.0359(7) 0.0000(5) 0.0037(5) 0.0029(5)
C23 0.0386(7) 0.0415(8) 0.0642(10) 0.0019(6) 0.0009(7) 0.0053(7)
C6 0.0447(7) 0.0325(6) 0.0402(7) -0.0026(5) 0.0020(6) 0.0034(5)
C2 0.0509(8) 0.0414(7) 0.0454(8) 0.0084(6) 0.0059(6) 0.0003(6)
C7 0.0473(8) 0.0467(8) 0.0423(8) -0.0063(6) 0.0044(6) -0.0023(6)
C12 0.0502(8) 0.0430(7) 0.0308(6) 0.0022(6) 0.0003(6) 0.0038(5)
C5 0.0400(7) 0.0436(7) 0.0306(6) -0.0016(6) 0.0037(5) 0.0061(5)
C4 0.0538(9) 0.0560(9) 0.0323(7) 0.0098(7) 0.0023(6) -0.0018(6)
C22 0.0381(7) 0.0391(7) 0.0439(7) -0.0009(5) -0.0020(6) 0.0079(6)
C11 0.0549(9) 0.0421(8) 0.0525(9) -0.0010(7) 0.0014(7) -0.0093(7)
C3 0.0638(10) 0.0560(9) 0.0426(8) 0.0128(8) 0.0065(7) -0.0071(7)
C13 0.0530(9) 0.0537(9) 0.0491(9) 0.0088(7) 0.0108(7) 0.0091(7)
C25 0.0416(7) 0.0406(7) 0.0475(8) -0.0032(6) -0.0077(6) 0.0109(6)
C24 0.0485(8) 0.0568(9) 0.0415(8) -0.0098(7) -0.0012(6) 0.0114(7)
C8 0.0465(8) 0.0525(9) 0.0563(9) 0.0005(7) 0.0090(7) 0.0049(7)
C9 0.0439(8) 0.0526(9) 0.0710(11) -0.0026(7) -0.0050(8) 0.0072(8)
C17 0.0710(11) 0.0515(9) 0.0501(9) -0.0067(8) -0.0075(8) 0.0152(7)
C26 0.0344(7) 0.0501(9) 0.0565(9) -0.0004(6) 0.0049(6) 0.0050(7)
C10 0.0600(10) 0.0494(9) 0.0665(11) -0.0061(7) -0.0146(8) -0.0075(8)
C18 0.0532(10) 0.0853(13) 0.0599(10) 0.0208(9) 0.0053(8) -0.0007(9)
C27 0.0483(9) 0.0631(10) 0.0605(10) 0.0028(7) -0.0062(7) -0.0116(8)
C16 0.1107(17) 0.0461(10) 0.0582(11) 0.0082(10) -0.0092(11) 0.0140(8)
C14 0.0632(11) 0.0812(13) 0.0598(11) 0.0263(10) 0.0130(8) 0.0089(10)
C15 0.0996(16) 0.0673(12) 0.0581(11) 0.0372(12) 0.0015(11) 0.0078(9)
C19 0.1185(18) 0.0870(14) 0.0359(9) 0.0339(13) 0.0186(10) 0.0095(9)
C28 0.0501(10) 0.0823(14) 0.0905(14) 0.0029(9) 0.0049(9) -0.0082(11)

loop_
_atom_type_symbol
_atom_type_description
_atom_type_scat_dispersion_real
_atom_type_scat_dispersion_imag
_atom_type_scat_source
C C 0.0033 0.0016 'International Tables Vol C Tables 4.2.6.8 and 6.1.1.4'
H H 0.0000 0.0000 'International Tables Vol C Tables 4.2.6.8 and 6.1.1.4'
N N 0.0061 0.0033 'International Tables Vol C Tables 4.2.6.8 and 6.1.1.4'
O O 0.0106 0.0060 'International Tables Vol C Tables 4.2.6.8 and 6.1.1.4'

loop_
_geom_angle_atom_site_label_1
_geom_angle_atom_site_label_2
_geom_angle_atom_site_label_3
_geom_angle_site_symmetry_1
_geom_angle_site_symmetry_3
_geom_angle
_geom_angle_publ_flag
C20 N1 C1 . . 117.26(10) ?
C20 N1 C5 . . 122.37(11) ?
C1 N1 C5 . . 119.82(10) ?
C26 O4 C27 . . 116.47(13) ?
C21 N2 C22 . . 110.50(10) ?
C21 N2 C25 . . 109.50(10) ?
C22 N2 C25 . . 109.69(10) ?
C26 N3 C23 . . 125.75(13) ?
C26 N3 C24 . . 119.64(13) ?
C23 N3 C24 . . 113.39(12) ?
N2 C21 C20 . . 111.89(11) ?
N2 C21 H21A . . 109.2 ?
C20 C21 H21A . . 109.2 ?
N2 C21 H21B . . 109.2 ?
C20 C21 H21B . . 109.2 ?
H21A C21 H21B . . 107.9 ?
O2 C20 N1 . . 121.85(12) ?
O2 C20 C21 . . 119.11(12) ?
N1 C20 C21 . . 119.03(11) ?
N1 C1 C6 . . 111.71(10) ?
N1 C1 C2 . . 109.03(11) ?
C6 C1 C2 . . 117.79(12) ?
N1 C1 H1 . . 105.8 ?
C6 C1 H1 . . 105.8 ?
C2 C1 H1 . . 105.8 ?
N3 C23 C22 . . 110.14(12) ?
N3 C23 H23A . . 109.6 ?
C22 C23 H23A . . 109.6 ?
N3 C23 H23B . . 109.6 ?
C22 C23 H23B . . 109.6 ?
H23A C23 H23B . . 108.1 ?
C11 C6 C7 . . 117.74(14) ?
C11 C6 C1 . . 124.57(13) ?
C7 C6 C1 . . 117.68(12) ?
C3 C2 C1 . . 112.33(12) ?
C3 C2 C18 . . 107.81(14) ?
C1 C2 C18 . . 111.38(13) ?
C3 C2 H2 . . 108.4 ?
C1 C2 H2 . . 108.4 ?
C18 C2 H2 . . 108.4 ?
C8 C7 C6 . . 121.26(14) ?
C8 C7 H7 . . 119.4 ?
C6 C7 H7 . . 119.4 ?
C13 C12 C17 . . 117.94(14) ?
C13 C12 C5 . . 121.97(13) ?
C17 C12 C5 . . 120.03(14) ?
N1 C5 C12 . . 112.88(11) ?
N1 C5 C4 . . 112.24(11) ?
C12 C5 C4 . . 108.85(11) ?
N1 C5 H5 . . 107.5 ?
C12 C5 H5 . . 107.5 ?
C4 C5 H5 . . 107.5 ?
C3 C4 C19 . . 111.72(14) ?
C3 C4 C5 . . 114.84(12) ?
C19 C4 C5 . . 110.43(14) ?
C3 C4 H4 . . 106.4 ?
C19 C4 H4 . . 106.4 ?
C5 C4 H4 . . 106.4 ?
N2 C22 C23 . . 111.42(12) ?
N2 C22 H22A . . 109.3 ?
C23 C22 H22A . . 109.3 ?
N2 C22 H22B . . 109.3 ?
C23 C22 H22B . . 109.3 ?
H22A C22 H22B . . 108.0 ?
C10 C11 C6 . . 120.82(15) ?
C10 C11 H11 . . 119.6 ?
C6 C11 H11 . . 119.6 ?
O1 C3 C2 . . 120.61(15) ?
O1 C3 C4 . . 121.42(15) ?
C2 C3 C4 . . 117.97(13) ?
C12 C13 C14 . . 120.76(16) ?
C12 C13 H13 . . 119.6 ?
C14 C13 H13 . . 119.6 ?
N2 C25 C24 . . 110.76(12) ?
N2 C25 H25A . . 109.5 ?
C24 C25 H25A . . 109.5 ?
N2 C25 H25B . . 109.5 ?
C24 C25 H25B . . 109.5 ?
H25A C25 H25B . . 108.1 ?
N3 C24 C25 . . 109.23(12) ?
N3 C24 H24A . . 109.8 ?
C25 C24 H24A . . 109.8 ?
N3 C24 H24B . . 109.8 ?
C25 C24 H24B . . 109.8 ?
H24A C24 H24B . . 108.3 ?
C9 C8 C7 . . 120.10(16) ?
C9 C8 H8 . . 120.0 ?
C7 C8 H8 . . 120.0 ?
C8 C9 C10 . . 119.43(16) ?
C8 C9 H9 . . 120.3 ?
C10 C9 H9 . . 120.3 ?
C16 C17 C12 . . 120.73(18) ?
C16 C17 H17 . . 119.6 ?
C12 C17 H17 . . 119.6 ?
O3 C26 O4 . . 123.71(14) ?
O3 C26 N3 . . 124.54(14) ?
O4 C26 N3 . . 111.75(13) ?
C9 C10 C11 . . 120.64(15) ?
C9 C10 H10 . . 119.7 ?
C11 C10 H10 . . 119.7 ?
C2 C18 H18A . . 109.5 ?
C2 C18 H18B . . 109.5 ?
H18A C18 H18B . . 109.5 ?
C2 C18 H18C . . 109.5 ?
H18A C18 H18C . . 109.5 ?
H18B C18 H18C . . 109.5 ?
O4 C27 C28 . . 110.34(15) ?
O4 C27 H27A . . 109.6 ?
C28 C27 H27A . . 109.6 ?
O4 C27 H27B . . 109.6 ?
C28 C27 H27B . . 109.6 ?
H27A C27 H27B . . 108.1 ?
C15 C16 C17 . . 120.54(18) ?
C15 C16 H16 . . 119.7 ?
C17 C16 H16 . . 119.7 ?
C15 C14 C13 . . 120.53(19) ?
C15 C14 H14 . . 119.7 ?
C13 C14 H14 . . 119.7 ?
C14 C15 C16 . . 119.48(17) ?
C14 C15 H15 . . 120.3 ?
C16 C15 H15 . . 120.3 ?
C4 C19 H19A . . 109.5 ?
C4 C19 H19B . . 109.5 ?
H19A C19 H19B . . 109.5 ?
C4 C19 H19C . . 109.5 ?
H19A C19 H19C . . 109.5 ?
H19B C19 H19C . . 109.5 ?
C27 C28 H28A . . 109.5 ?
C27 C28 H28B . . 109.5 ?
H28A C28 H28B . . 109.5 ?
C27 C28 H28C . . 109.5 ?
H28A C28 H28C . . 109.5 ?
H28B C28 H28C . . 109.5 ?

loop_
_geom_bond_atom_site_label_1
_geom_bond_atom_site_label_2
_geom_bond_site_symmetry_2
_geom_bond_distance
_geom_bond_publ_flag
O2 C20 . 1.2250(15) ?
N1 C20 . 1.3590(17) ?
N1 C1 . 1.4768(17) ?
N1 C5 . 1.4846(16) ?
O3 C26 . 1.2032(19) ?
O4 C26 . 1.3460(18) ?
O4 C27 . 1.4491(19) ?
N2 C21 . 1.4561(17) ?
N2 C22 . 1.4583(16) ?
N2 C25 . 1.4606(17) ?
N3 C26 . 1.3461(19) ?
N3 C23 . 1.4534(19) ?
N3 C24 . 1.4535(18) ?
O1 C3 . 1.1995(19) ?
C21 C20 . 1.5111(19) ?
C21 H21A . 0.9700 ?
C21 H21B . 0.9700 ?
C1 C6 . 1.519(2) ?
C1 C2 . 1.5240(19) ?
C1 H1 . 0.9800 ?
C23 C22 . 1.508(2) ?
C23 H23A . 0.9700 ?
C23 H23B . 0.9700 ?
C6 C11 . 1.383(2) ?
C6 C7 . 1.389(2) ?
C2 C3 . 1.502(2) ?
C2 C18 . 1.526(2) ?
C2 H2 . 0.9800 ?
C7 C8 . 1.378(2) ?
C7 H7 . 0.9300 ?
C12 C13 . 1.378(2) ?
C12 C17 . 1.383(2) ?
C12 C5 . 1.5224(19) ?
C5 C4 . 1.542(2) ?
C5 H5 . 0.9800 ?
C4 C3 . 1.503(2) ?
C4 C19 . 1.519(2) ?
C4 H4 . 0.9800 ?
C22 H22A . 0.9700 ?
C22 H22B . 0.9700 ?
C11 C10 . 1.378(2) ?
C11 H11 . 0.9300 ?
C13 C14 . 1.382(2) ?
C13 H13 . 0.9300 ?
C25 C24 . 1.503(2) ?
C25 H25A . 0.9700 ?
C25 H25B . 0.9700 ?
C24 H24A . 0.9700 ?
C24 H24B . 0.9700 ?
C8 C9 . 1.370(2) ?
C8 H8 . 0.9300 ?
C9 C10 . 1.373(3) ?
C9 H9 . 0.9300 ?
C17 C16 . 1.380(3) ?
C17 H17 . 0.9300 ?
C10 H10 . 0.9300 ?
C18 H18A . 0.9600 ?
C18 H18B . 0.9600 ?
C18 H18C . 0.9600 ?
C27 C28 . 1.478(2) ?
C27 H27A . 0.9700 ?
C27 H27B . 0.9700 ?
C16 C15 . 1.362(3) ?
C16 H16 . 0.9300 ?
C14 C15 . 1.362(3) ?
C14 H14 . 0.9300 ?
C15 H15 . 0.9300 ?
C19 H19A . 0.9600 ?
C19 H19B . 0.9600 ?
C19 H19C . 0.9600 ?
C28 H28A . 0.9600 ?
C28 H28B . 0.9600 ?
C28 H28C . 0.9600 ?

loop_
_geom_hbond_atom_site_label_D
_geom_hbond_atom_site_label_H
_geom_hbond_atom_site_label_A
_geom_hbond_site_symmetry_A
_geom_hbond_distance_DH
_geom_hbond_distance_HA
_geom_hbond_distance_DA
_geom_hbond_angle_DHA
C5 H5 N2 . 0.98 2.51 3.1788(17) 125
C8 H8 O2 3_556 0.93 2.54 3.4406(19) 162
C24 H24A O1 3_655 0.97 2.56 3.520(2) 169

loop_
_geom_torsion_atom_site_label_1
_geom_torsion_atom_site_label_2
_geom_torsion_atom_site_label_3
_geom_torsion_atom_site_label_4
_geom_torsion_site_symmetry_1
_geom_torsion_site_symmetry_2
_geom_torsion_site_symmetry_3
_geom_torsion_site_symmetry_4
_geom_torsion
_geom_torsion_publ_flag
C22 N2 C21 C20 . . . . -70.96(14) ?
C25 N2 C21 C20 . . . . 168.12(11) ?
C1 N1 C20 O2 . . . . -10.29(18) ?
C5 N1 C20 O2 . . . . 178.25(12) ?
C1 N1 C20 C21 . . . . 169.07(11) ?
C5 N1 C20 C21 . . . . -2.39(17) ?
N2 C21 C20 O2 . . . . 107.37(14) ?
N2 C21 C20 N1 . . . . -72.01(15) ?
C20 N1 C1 C6 . . . . 106.90(13) ?
C5 N1 C1 C6 . . . . -81.41(14) ?
C20 N1 C1 C2 . . . . -121.17(12) ?
C5 N1 C1 C2 . . . . 50.52(15) ?
C26 N3 C23 C22 . . . . 113.00(16) ?
C24 N3 C23 C22 . . . . -54.22(17) ?
N1 C1 C6 C11 . . . . 116.25(15) ?
C2 C1 C6 C11 . . . . -11.1(2) ?
N1 C1 C6 C7 . . . . -64.17(16) ?
C2 C1 C6 C7 . . . . 168.49(12) ?
N1 C1 C2 C3 . . . . -54.18(16) ?
C6 C1 C2 C3 . . . . 74.44(17) ?
N1 C1 C2 C18 . . . . 66.89(16) ?
C6 C1 C2 C18 . . . . -164.50(13) ?
C11 C6 C7 C8 . . . . -0.8(2) ?
C1 C6 C7 C8 . . . . 179.55(13) ?
C20 N1 C5 C12 . . . . -69.90(15) ?
C1 N1 C5 C12 . . . . 118.85(13) ?
C20 N1 C5 C4 . . . . 166.64(12) ?
C1 N1 C5 C4 . . . . -4.61(16) ?
C13 C12 C5 N1 . . . . -54.40(18) ?
C17 C12 C5 N1 . . . . 128.50(14) ?
C13 C12 C5 C4 . . . . 70.92(17) ?
C17 C12 C5 C4 . . . . -106.18(15) ?
N1 C5 C4 C3 . . . . -37.21(18) ?
C12 C5 C4 C3 . . . . -162.89(13) ?
N1 C5 C4 C19 . . . . -164.62(14) ?
C12 C5 C4 C19 . . . . 69.69(17) ?
C21 N2 C22 C23 . . . . -178.42(11) ?
C25 N2 C22 C23 . . . . -57.61(15) ?
N3 C23 C22 N2 . . . . 54.42(16) ?
C7 C6 C11 C10 . . . . 1.3(2) ?
C1 C6 C11 C10 . . . . -179.10(14) ?
C1 C2 C3 O1 . . . . -164.94(19) ?
C18 C2 C3 O1 . . . . 72.0(2) ?
C1 C2 C3 C4 . . . . 14.4(2) ?
C18 C2 C3 C4 . . . . -108.69(17) ?
C19 C4 C3 O1 . . . . -21.7(3) ?
C5 C4 C3 O1 . . . . -148.50(19) ?
C19 C4 C3 C2 . . . . 158.92(17) ?
C5 C4 C3 C2 . . . . 32.2(2) ?
C17 C12 C13 C14 . . . . -1.1(2) ?
C5 C12 C13 C14 . . . . -178.29(15) ?
C21 N2 C25 C24 . . . . -179.06(11) ?
C22 N2 C25 C24 . . . . 59.52(15) ?
C26 N3 C24 C25 . . . . -112.15(15) ?
C23 N3 C24 C25 . . . . 55.93(17) ?
N2 C25 C24 N3 . . . . -57.96(16) ?
C6 C7 C8 C9 . . . . 0.1(2) ?
C7 C8 C9 C10 . . . . 0.1(2) ?
C13 C12 C17 C16 . . . . 1.9(2) ?
C5 C12 C17 C16 . . . . 179.12(15) ?
C27 O4 C26 O3 . . . . -6.8(2) ?
C27 O4 C26 N3 . . . . 173.41(13) ?
C23 N3 C26 O3 . . . . -175.88(16) ?
C24 N3 C26 O3 . . . . -9.4(2) ?
C23 N3 C26 O4 . . . . 3.9(2) ?
C24 N3 C26 O4 . . . . 170.36(13) ?
C8 C9 C10 C11 . . . . 0.4(3) ?
C6 C11 C10 C9 . . . . -1.1(3) ?
C26 O4 C27 C28 . . . . -88.67(19) ?
C12 C17 C16 C15 . . . . -1.2(3) ?
C12 C13 C14 C15 . . . . -0.4(3) ?
C13 C14 C15 C16 . . . . 1.1(3) ?
C17 C16 C15 C14 . . . . -0.4(3) ?
